data_4127171
loop_
_publ_author_name
'Zhang, Xingxing'
'Wang, Yaofeng'
'Morales-Mart\'inez, Roser'
'Zhong, Jun'
'de Graaf, Coen'
'Rodr\'iguez-Fortea, Antonio'
'Poblet, Josep M.'
'Echegoyen, Luis'
'Feng, Lai'
'Chen, Ning'

_publ_section_title
;
 U2@Ih(7)-C80: Crystallographic characterization of a long-sought
 dimetallic actinide endohedral fullerene.
;
_journal_name_full 'Journal of the American Chemical Society'
_journal_paper_doi 10.1021/jacs.7b10865
_journal_year 2018
_chemical_formula_moiety 'U2 C80, Ni N4 C36 H44, 1.0(CHCl3)'
_chemical_formula_sum 'C117 H46 Cl5 N4 Ni U2'
_chemical_formula_weight 2219.60
_chemical_name_common U2@C80/NiOEP/CHCl3
_space_group_crystal_system monoclinic
_space_group_IT_number 12
_space_group_name_Hall '-C 2y'
_space_group_name_H-M_alt 'C 1 2/m 1'
_symmetry_space_group_name_Hall '-C 2y'
_symmetry_space_group_name_H-M 'C 1 2/m 1'
_atom_sites_solution_hydrogens geom
_audit_creation_method SHELXL-2014/7
_cell_angle_alpha 90
_cell_angle_beta 95.492(2)
_cell_angle_gamma 90
_cell_formula_units_Z 4
_cell_length_a 25.1208(9)
_cell_length_b 15.5044(6)
_cell_length_c 19.5147(6)
_cell_measurement_reflns_used 9990
_cell_measurement_temperature 173(2)
_cell_measurement_theta_max 68.23
_cell_measurement_theta_min 3.35
_cell_volume 7565.8(5)
_computing_cell_refinement 'Bruker SAINT'
_computing_data_collection 'Bruker APEX2'
_computing_data_reduction 'Bruker SAINT'
_computing_molecular_graphics 'Bruker SHELXTL'
_computing_publication_material 'Bruker SHELXTL'
_computing_structure_refinement 'SHELXL-2014/7 (Sheldrick, 2014)'
_computing_structure_solution 'SHELXS-97 (Sheldrick 2008)'
_diffrn_ambient_temperature 173(2)
_diffrn_measured_fraction_theta_full 0.999
_diffrn_measured_fraction_theta_max 0.995
_diffrn_measurement_device_type 'Bruker Apex-II CCD'
_diffrn_measurement_method '\f and \w scans'
_diffrn_radiation_type CuK\a
_diffrn_radiation_wavelength 1.54178
_diffrn_reflns_av_R_equivalents 0.0684
_diffrn_reflns_av_unetI/netI 0.0366
_diffrn_reflns_Laue_measured_fraction_full 0.999
_diffrn_reflns_Laue_measured_fraction_max 0.995
_diffrn_reflns_limit_h_max 31
_diffrn_reflns_limit_h_min -31
_diffrn_reflns_limit_k_max 18
_diffrn_reflns_limit_k_min -19
_diffrn_reflns_limit_l_max 23
_diffrn_reflns_limit_l_min -24
_diffrn_reflns_number 57816
_diffrn_reflns_point_group_measured_fraction_full 0.999
_diffrn_reflns_point_group_measured_fraction_max 0.995
_diffrn_reflns_theta_full 67.679
_diffrn_reflns_theta_max 74.641
_diffrn_reflns_theta_min 3.354
_exptl_absorpt_coefficient_mu 14.338
_exptl_absorpt_correction_T_max 0.211
_exptl_absorpt_correction_T_min 0.118
_exptl_absorpt_correction_type multi-scan
_exptl_absorpt_process_details 'SADABS (Sheldrick 1996)'
_exptl_crystal_colour black
_exptl_crystal_density_diffrn 1.949
_exptl_crystal_description block
_exptl_crystal_F_000 4292
_exptl_crystal_size_max 0.22
_exptl_crystal_size_mid 0.15
_exptl_crystal_size_min 0.11
_platon_squeeze_details
;
;
_refine_diff_density_max 1.653
_refine_diff_density_min -2.353
_refine_diff_density_rms 0.192
_refine_ls_extinction_method none
_refine_ls_goodness_of_fit_ref 1.576
_refine_ls_hydrogen_treatment constr
_refine_ls_matrix_type full
_refine_ls_number_parameters 1032
_refine_ls_number_reflns 8027
_refine_ls_number_restraints 1232
_refine_ls_restrained_S_all 1.699
_refine_ls_R_factor_all 0.1358
_refine_ls_R_factor_gt 0.1169
_refine_ls_shift/su_max 0.005
_refine_ls_shift/su_mean 0.000
_refine_ls_structure_factor_coef Fsqd
_refine_ls_weighting_details 'w=1/[\s^2^(Fo^2^)+(0.2000P)^2^] where P=(Fo^2^+2Fc^2^)/3'
_refine_ls_weighting_scheme calc
_refine_ls_wR_factor_gt 0.3419
_refine_ls_wR_factor_ref 0.3706
_reflns_Friedel_coverage 0.000
_reflns_number_gt 6060
_reflns_number_total 8027
_reflns_threshold_expression 'I > 2\s(I)'
_cod_data_source_file ja7b10865_si_002.cif
_cod_data_source_block shelx
_cod_database_code 4127171
_shelx_shelxl_version_number 2014/7
_shelx_space_group_comment
;
The symmetry employed for this shelxl refinement is uniquely defined
by the following loop, which should always be used as a source of
symmetry information in preference to the above space-group names.
They are only intended as comments.
;
_shelx_estimated_absorpt_t_min 0.4714
_shelx_estimated_absorpt_t_max 0.7531

loop_
_space_group_symop_operation_xyz
'x, y, z'
'-x, y, -z'
'x+1/2, y+1/2, z'
'-x+1/2, y+1/2, -z'
'-x, -y, -z'
'x, -y, z'
'-x+1/2, -y+1/2, -z'
'x+1/2, -y+1/2, z'

loop_
_atom_site_label
_atom_site_type_symbol
_atom_site_fract_x
_atom_site_fract_y
_atom_site_fract_z
_atom_site_U_iso_or_equiv
_atom_site_adp_type
_atom_site_occupancy
_atom_site_site_symmetry_order
_atom_site_calc_flag
_atom_site_refinement_flags_posn
_atom_site_refinement_flags_adp
_atom_site_refinement_flags_occupancy
_atom_site_disorder_assembly
_atom_site_disorder_group
Ni01 Ni 0.52227(4) 0.5000 0.41981(6) 0.0302(4) Uani 1 2 d S T P . .
N02 N 0.52369(15) 0.3729(3) 0.4180(2) 0.0330(8) Uani 1 1 d . . . . .
N03 N 0.4681(2) 0.5000 0.3399(3) 0.0345(12) Uani 1 2 d S T P . .
N01 N 0.5786(2) 0.5000 0.4968(3) 0.0329(12) Uani 1 2 d S T P . .
C01 C 0.7290(3) 0.3688(5) 0.5742(4) 0.0657(19) Uani 1 1 d . . . . .
H01A H 0.7536 0.3295 0.6007 0.099 Uiso 1 1 calc R U . . .
H01B H 0.7131 0.3394 0.5327 0.099 Uiso 1 1 calc R U . . .
H01C H 0.7486 0.4199 0.5611 0.099 Uiso 1 1 calc R U . . .
C02P C 0.6848(2) 0.3960(4) 0.6181(3) 0.0443(12) Uani 1 1 d . . . . .
H02A H 0.6654 0.3442 0.6319 0.053 Uiso 1 1 calc R U . . .
H02B H 0.7009 0.4248 0.6604 0.053 Uiso 1 1 calc R U . . .
C03P C 0.6459(2) 0.4567(4) 0.5792(3) 0.0375(10) Uani 1 1 d . . . . .
C04P C 0.60417(19) 0.4302(3) 0.5279(3) 0.0336(10) Uani 1 1 d . . . . .
C05P C 0.5925(2) 0.3444(3) 0.5123(3) 0.0362(10) Uani 1 1 d . . . . .
H05P H 0.6116 0.3012 0.5390 0.043 Uiso 1 1 calc R U . . .
C06P C 0.55523(19) 0.3184(3) 0.4609(3) 0.0350(10) Uani 1 1 d . . . . .
C07P C 0.5459(2) 0.2298(3) 0.4426(3) 0.0380(11) Uani 1 1 d . . . . .
C08P C 0.5743(2) 0.1543(3) 0.4772(3) 0.0429(12) Uani 1 1 d . . . . .
H08A H 0.5522 0.1019 0.4680 0.052 Uiso 1 1 calc R U . . .
H08B H 0.5782 0.1640 0.5276 0.052 Uiso 1 1 calc R U . . .
C09P C 0.6298(3) 0.1391(5) 0.4526(5) 0.069(2) Uani 1 1 d . . . . .
H09A H 0.6466 0.0892 0.4767 0.103 Uiso 1 1 calc R U . . .
H09B H 0.6261 0.1282 0.4029 0.103 Uiso 1 1 calc R U . . .
H09C H 0.6521 0.1903 0.4625 0.103 Uiso 1 1 calc R U . . .
C10P C 0.5078(2) 0.2291(3) 0.3875(3) 0.0396(11) Uani 1 1 d . . . . .
C11P C 0.4854(3) 0.1538(4) 0.3466(4) 0.0525(15) Uani 1 1 d . . . . .
H11A H 0.4465 0.1625 0.3358 0.063 Uiso 1 1 calc R U . . .
H11B H 0.4904 0.1012 0.3752 0.063 Uiso 1 1 calc R U . . .
C12P C 0.5102(4) 0.1389(6) 0.2801(5) 0.075(2) Uani 1 1 d . . . . .
H12A H 0.4935 0.0886 0.2564 0.113 Uiso 1 1 calc R U . . .
H12B H 0.5046 0.1899 0.2506 0.113 Uiso 1 1 calc R U . . .
H12C H 0.5487 0.1285 0.2901 0.113 Uiso 1 1 calc R U . . .
C13P C 0.4943(2) 0.3184(3) 0.3736(3) 0.0355(10) Uani 1 1 d . . . . .
C14P C 0.4574(2) 0.3453(3) 0.3206(3) 0.0370(10) Uani 1 1 d . . . . .
H14P H 0.4387 0.3022 0.2932 0.044 Uiso 1 1 calc R U . . .
C15P C 0.4462(2) 0.4299(4) 0.3049(3) 0.0370(10) Uani 1 1 d . . . . .
C16P C 0.4103(2) 0.4567(4) 0.2460(3) 0.0384(11) Uani 1 1 d . . . . .
C17P C 0.3830(2) 0.3957(4) 0.1948(3) 0.0463(13) Uani 1 1 d . . . . .
H17A H 0.3534 0.4265 0.1681 0.056 Uiso 1 1 calc R U . . .
H17B H 0.3672 0.3481 0.2199 0.056 Uiso 1 1 calc R U . . .
C18P C 0.4199(3) 0.3577(5) 0.1451(3) 0.0557(15) Uani 1 1 d . . . . .
H18A H 0.3995 0.3185 0.1131 0.084 Uiso 1 1 calc R U . . .
H18B H 0.4350 0.4043 0.1191 0.084 Uiso 1 1 calc R U . . .
H18C H 0.4489 0.3258 0.1710 0.084 Uiso 1 1 calc R U . . .
C01B C 0.5659(7) 0.4347(9) 0.1107(9) 0.087(4) Uani 0.5 1 d D U P A -1
C02B C 0.5948(8) 0.4332(10) 0.0490(9) 0.094(4) Uani 0.5 1 d D U P A -1
C03B C 0.6299(8) 0.3570(12) 0.0525(10) 0.096(4) Uani 0.5 1 d D U P A -1
C04B C 0.6229(7) 0.3103(9) 0.1167(9) 0.108(4) Uani 0.5 1 d D U P A -1
C05B C 0.5831(7) 0.3595(9) 0.1539(8) 0.096(4) Uani 0.5 1 d D U P A -1
C06B C 0.5824(6) 0.3657(9) 0.2267(8) 0.096(4) Uani 0.5 1 d D U P A -1
C07B C 0.5688(5) 0.4474(7) 0.2575(8) 0.089(3) Uani 0.5 1 d D U P A -1
C08B C 0.5553(5) 0.5210(8) 0.2129(7) 0.080(3) Uani 0.5 1 d D U P A -1
C09B C 0.5523(5) 0.5162(9) 0.1392(8) 0.081(4) Uani 0.5 1 d D U P A -1
C10B C 0.5677(6) 0.5961(9) 0.1090(9) 0.091(4) Uani 0.5 1 d D U P A -1
C11B C 0.5940(8) 0.5917(10) 0.0472(8) 0.092(4) Uani 0.5 1 d D U P A -1
C12B C 0.6091(6) 0.5126(11) 0.0177(7) 0.093(4) Uani 0.5 1 d D U P A -1
C13B C 0.6590(6) 0.5162(9) -0.0122(6) 0.089(4) Uani 0.5 1 d D U P A -1
C14B C 0.6942(7) 0.4438(7) -0.0131(9) 0.089(4) Uani 0.5 1 d D U P A -1
C15B C 0.6783(8) 0.3648(11) 0.0184(11) 0.090(4) Uani 0.5 1 d D U P A -1
C16B C 0.7213(7) 0.3149(10) 0.0545(9) 0.098(4) Uani 0.5 1 d D U P A -1
C17B C 0.7172(6) 0.2643(10) 0.1195(9) 0.110(4) Uani 0.5 1 d D U P A -1
C18B C 0.6675(7) 0.2619(10) 0.1493(9) 0.110(4) Uani 0.5 1 d D U P A -1
C19B C 0.6634(7) 0.2670(9) 0.2220(8) 0.114(4) Uani 0.5 1 d D U P A -1
C20B C 0.6265(6) 0.3164(10) 0.2613(8) 0.103(4) Uani 0.5 1 d D U P A -1
C21B C 0.6560(7) 0.3463(9) 0.3258(9) 0.103(4) Uani 0.5 1 d D U P A -1
C22B C 0.6390(7) 0.4269(9) 0.3553(9) 0.089(3) Uani 0.5 1 d D U P A -1
C23B C 0.5952(6) 0.4797(7) 0.3218(7) 0.080(3) Uani 0.5 1 d D U P A -1
C24B C 0.5982(6) 0.5729(9) 0.3172(8) 0.092(3) Uani 0.5 1 d D U P A -1
C25B C 0.5733(6) 0.5984(8) 0.2502(9) 0.091(4) Uani 0.5 1 d D U P A -1
C26B C 0.5882(7) 0.6697(10) 0.2134(9) 0.103(4) Uani 0.5 1 d D U P A -1
C27B C 0.5869(7) 0.6711(10) 0.1454(8) 0.098(4) Uani 0.5 1 d D U P A -1
C28B C 0.6260(7) 0.7115(9) 0.1054(10) 0.104(4) Uani 0.5 1 d D U P A -1
C29B C 0.6289(7) 0.6618(11) 0.0466(9) 0.096(4) Uani 0.5 1 d D U P A -1
C30B C 0.6800(7) 0.6656(11) 0.0258(10) 0.102(4) Uani 0.5 1 d D U P A -1
C31B C 0.6913(7) 0.5921(8) -0.0087(9) 0.095(4) Uani 0.5 1 d D U P A -1
C32B C 0.7463(6) 0.5694(9) -0.0070(8) 0.092(4) Uani 0.5 1 d D U P A -1
C33B C 0.7484(6) 0.4751(8) -0.0099(9) 0.095(4) Uani 0.5 1 d D U P A -1
C34B C 0.7936(8) 0.4275(13) 0.0276(12) 0.096(4) Uani 0.5 1 d D U P A -1
C35B C 0.7744(8) 0.3492(9) 0.0557(9) 0.102(4) Uani 0.5 1 d D U P A -1
C36B C 0.8046(6) 0.3202(10) 0.1204(8) 0.107(4) Uani 0.5 1 d D U P A -1
C37B C 0.7692(8) 0.2692(9) 0.1577(8) 0.109(4) Uani 0.5 1 d D U P A -1
C38B C 0.7683(7) 0.2670(10) 0.2317(9) 0.114(4) Uani 0.5 1 d D U P A -1
C39B C 0.7168(7) 0.2646(9) 0.2607(8) 0.115(4) Uani 0.5 1 d D U P A -1
C40B C 0.7111(7) 0.3152(9) 0.3274(8) 0.105(4) Uani 0.5 1 d D U P A -1
C41B C 0.7532(7) 0.3664(9) 0.3633(9) 0.091(4) Uani 0.5 1 d D U P A -1
C42B C 0.7350(7) 0.4449(7) 0.3945(7) 0.086(4) Uani 0.5 1 d D U P A -1
C43B C 0.6815(6) 0.4777(8) 0.3916(8) 0.086(4) Uani 0.5 1 d D U P A -1
C44B C 0.6833(6) 0.5696(9) 0.3880(8) 0.089(4) Uani 0.5 1 d D U P A -1
C45B C 0.6401(8) 0.6125(11) 0.3564(10) 0.102(4) Uani 0.5 1 d D U P A -1
C46B C 0.6506(7) 0.6858(9) 0.3169(9) 0.109(4) Uani 0.5 1 d D U P A -1
C47B C 0.6273(6) 0.7150(10) 0.2522(9) 0.108(4) Uani 0.5 1 d D U P A -1
C48B C 0.6670(7) 0.7582(10) 0.2196(8) 0.108(4) Uani 0.5 1 d D U P A -1
C49B C 0.6630(8) 0.7592(14) 0.1480(9) 0.113(4) Uani 0.5 1 d D U P A -1
C50B C 0.7123(6) 0.7584(11) 0.1234(8) 0.110(4) Uani 0.5 1 d D U P A -1
C51B C 0.7202(7) 0.7151(10) 0.0618(9) 0.104(4) Uani 0.5 1 d D U P A -1
C52B C 0.7738(7) 0.6889(9) 0.0658(8) 0.107(4) Uani 0.5 1 d D U P A -1
C53B C 0.7871(7) 0.6150(12) 0.0301(10) 0.100(4) Uani 0.5 1 d D U P A -1
C54B C 0.8305(7) 0.5724(9) 0.0664(9) 0.098(4) Uani 0.5 1 d D U P A -1
C55B C 0.8337(6) 0.4814(8) 0.0605(8) 0.089(4) Uani 0.5 1 d D U P A -1
C56B C 0.8594(6) 0.4485(7) 0.1239(8) 0.095(4) Uani 0.5 1 d D U P A -1
C57B C 0.8468(7) 0.3680(10) 0.1576(9) 0.098(4) Uani 0.5 1 d D U P A -1
C58B C 0.8483(6) 0.3627(10) 0.2298(7) 0.094(4) Uani 0.5 1 d D U P A -1
C59B C 0.8100(6) 0.3151(9) 0.2661(8) 0.106(4) Uani 0.5 1 d D U P A -1
C60B C 0.8020(7) 0.3604(10) 0.3292(8) 0.095(4) Uani 0.5 1 d D U P A -1
C61B C 0.8357(8) 0.4361(10) 0.3317(9) 0.088(4) Uani 0.5 1 d D U P A -1
C62B C 0.8189(7) 0.5121(11) 0.3644(7) 0.080(3) Uani 0.5 1 d D U P A -1
C63B C 0.7703(6) 0.5172(8) 0.3928(6) 0.085(4) Uani 0.5 1 d D U P A -1
C64B C 0.7388(7) 0.5927(8) 0.3890(8) 0.091(4) Uani 0.5 1 d D U P A -1
C65B C 0.7485(7) 0.6652(9) 0.3565(9) 0.095(4) Uani 0.5 1 d D U P A -1
C66B C 0.7050(7) 0.7098(10) 0.3239(8) 0.098(4) Uani 0.5 1 d D U P A -1
C67B C 0.7150(6) 0.7553(10) 0.2629(9) 0.109(4) Uani 0.5 1 d D U P A -1
C68B C 0.7643(7) 0.7556(10) 0.2358(8) 0.104(4) Uani 0.5 1 d D U P A -1
C69B C 0.7606(7) 0.7583(9) 0.1648(8) 0.103(4) Uani 0.5 1 d D U P A -1
C70B C 0.7986(6) 0.7159(9) 0.1300(8) 0.104(4) Uani 0.5 1 d D U P A -1
C71B C 0.8396(7) 0.6722(9) 0.1655(9) 0.101(4) Uani 0.5 1 d D U P A -1
C72B C 0.8547(7) 0.5974(8) 0.1335(9) 0.094(4) Uani 0.5 1 d D U P A -1
C73B C 0.8724(6) 0.5209(8) 0.1692(7) 0.088(4) Uani 0.5 1 d D U P A -1
C74B C 0.8732(7) 0.5175(10) 0.2435(9) 0.085(4) Uani 0.5 1 d D U P A -1
C75B C 0.8637(7) 0.4380(10) 0.2714(10) 0.085(4) Uani 0.5 1 d D U P A -1
C76B C 0.8597(6) 0.5952(9) 0.2724(9) 0.085(4) Uani 0.5 1 d D U P A -1
C77B C 0.8414(8) 0.6716(9) 0.2355(8) 0.090(4) Uani 0.5 1 d D U P A -1
C78B C 0.8031(7) 0.7113(8) 0.2748(9) 0.097(4) Uani 0.5 1 d D U P A -1
C79B C 0.7978(7) 0.6629(9) 0.3337(8) 0.086(4) Uani 0.5 1 d D U P A -1
C80B C 0.8329(7) 0.5897(9) 0.3327(8) 0.080(4) Uani 0.5 1 d D U P A -1
U6 U 0.7678(5) 0.5707(7) 0.1697(6) 0.119(3) Uani 0.083(2) 1 d . U P B 3
U10 U 0.7154(4) 0.5000 0.0957(3) 0.078(2) Uani 0.110(4) 2 d S TU P C 4
U1 U 0.6843(3) 0.5170(7) 0.2732(3) 0.113(3) Uani 0.195(2) 1 d . U P A 5
U3 U 0.6644(3) 0.4382(5) 0.2383(6) 0.102(2) Uani 0.124(2) 1 d . U P D 6
U2 U 0.7435(3) 0.5121(6) 0.10550(19) 0.086(2) Uani 0.195(2) 1 d . U P A 7
U4 U 0.7690(4) 0.5469(7) 0.1400(7) 0.115(3) Uani 0.124(2) 1 d . U P D 8
U7 U 0.7097(5) 0.5000 0.2861(4) 0.093(3) Uani 0.085(4) 2 d S TU P E 9
U5 U 0.6524(5) 0.4432(10) 0.2093(7) 0.127(3) Uani 0.083(2) 1 d . U P B 10
U8 U 0.7381(8) 0.5674(15) 0.1246(11) 0.114(4) Uani 0.0427(19) 1 d . U P E 11
U9 U 0.6748(12) 0.5000 0.2604(13) 0.157(8) Uani 0.110(4) 2 d S TU P C 12
Cl01 Cl 0.6673(2) 0.9877(13) 0.2956(3) 0.412(7) Uani 1 1 d G . . . .
Cl02 Cl 0.74443(17) 1.0075(14) 0.1927(3) 0.119(3) Uani 0.5 1 d G . P . .
Cl03 Cl 0.6301(2) 0.9817(14) 0.1487(3) 0.566(19) Uani 1 1 d G . . . .
C21S C 0.6781(2) 1.0252(8) 0.2121(4) 0.088(6) Uani 0.5 1 d G . P . .
H21S H 0.6732 1.0951 0.2117 0.106 Uiso 1 1 d G U . . .

loop_
_atom_site_aniso_label
_atom_site_aniso_U_11
_atom_site_aniso_U_22
_atom_site_aniso_U_33
_atom_site_aniso_U_23
_atom_site_aniso_U_13
_atom_site_aniso_U_12
Ni01 0.0271(6) 0.0337(6) 0.0294(6) 0.000 0.0004(4) 0.000
N02 0.0282(19) 0.038(2) 0.033(2) 0.0018(15) 0.0030(15) -0.0012(15)
N03 0.032(3) 0.041(3) 0.030(3) 0.000 0.000(2) 0.000
N01 0.031(3) 0.037(3) 0.030(3) 0.000 0.004(2) 0.000
C01 0.050(3) 0.073(4) 0.075(5) 0.030(4) 0.009(3) 0.022(3)
C02P 0.039(3) 0.053(3) 0.039(3) 0.008(2) -0.004(2) 0.001(2)
C03P 0.030(2) 0.050(3) 0.032(2) 0.005(2) 0.0016(19) 0.001(2)
C04P 0.030(2) 0.038(2) 0.034(2) 0.0023(18) 0.0049(18) 0.0010(17)
C05P 0.034(2) 0.036(2) 0.040(3) 0.0077(19) 0.0043(19) 0.0022(18)
C06P 0.030(2) 0.035(2) 0.039(3) 0.0046(19) 0.0053(19) 0.0028(17)
C07P 0.036(2) 0.038(3) 0.040(3) 0.0027(19) 0.003(2) 0.0025(19)
C08P 0.037(3) 0.037(3) 0.054(3) 0.005(2) 0.002(2) 0.0032(19)
C09P 0.059(4) 0.063(4) 0.085(5) 0.009(4) 0.013(4) 0.026(3)
C10P 0.036(2) 0.039(3) 0.044(3) 0.002(2) 0.002(2) 0.0007(19)
C11P 0.051(3) 0.036(3) 0.069(4) -0.001(2) -0.007(3) -0.006(2)
C12P 0.083(5) 0.062(4) 0.078(5) -0.026(4) -0.001(4) -0.010(4)
C13P 0.033(2) 0.037(2) 0.036(2) -0.0007(18) 0.0029(19) -0.0012(18)
C14P 0.034(2) 0.041(2) 0.036(2) -0.0012(19) -0.0002(19) -0.0049(19)
C15P 0.031(2) 0.045(3) 0.034(2) -0.0006(19) -0.0013(19) 0.0007(18)
C16P 0.033(2) 0.046(3) 0.035(2) 0.000(2) -0.001(2) 0.000(2)
C17P 0.039(3) 0.053(3) 0.044(3) -0.001(2) -0.011(2) -0.004(2)
C18P 0.064(4) 0.059(3) 0.042(3) -0.007(3) -0.008(3) -0.005(3)
C01B 0.082(6) 0.059(7) 0.115(7) -0.014(6) -0.025(6) -0.019(6)
C02B 0.107(7) 0.070(8) 0.094(7) -0.017(6) -0.044(6) -0.020(6)
C03B 0.124(7) 0.061(7) 0.096(7) -0.040(6) -0.031(6) -0.029(6)
C04B 0.136(7) 0.053(7) 0.130(8) -0.031(6) -0.023(7) -0.041(6)
C05B 0.105(7) 0.056(7) 0.120(7) -0.018(6) -0.020(6) -0.044(6)
C06B 0.106(7) 0.062(7) 0.122(7) -0.001(6) 0.011(6) -0.042(6)
C07B 0.089(6) 0.070(7) 0.113(7) 0.006(6) 0.035(6) -0.014(6)
C08B 0.065(5) 0.069(8) 0.110(7) 0.001(6) 0.024(6) 0.010(5)
C09B 0.063(5) 0.066(8) 0.111(7) 0.005(6) -0.010(5) 0.013(5)
C10B 0.085(6) 0.070(7) 0.114(7) 0.013(6) -0.020(6) 0.038(6)
C11B 0.108(7) 0.068(7) 0.090(6) 0.022(6) -0.041(6) 0.024(6)
C12B 0.120(6) 0.071(8) 0.077(6) -0.003(6) -0.051(5) 0.003(6)
C13B 0.136(7) 0.072(8) 0.051(5) 0.001(5) -0.029(5) -0.010(6)
C14B 0.134(7) 0.068(7) 0.064(6) -0.029(5) 0.001(6) -0.008(6)
C15B 0.130(6) 0.056(6) 0.082(6) -0.041(5) -0.002(5) -0.011(5)
C16B 0.143(7) 0.042(6) 0.109(7) -0.049(6) 0.006(7) 0.009(6)
C17B 0.162(8) 0.026(6) 0.138(8) -0.033(6) 0.003(7) 0.004(6)
C18B 0.159(8) 0.026(6) 0.142(8) -0.019(6) -0.010(7) -0.039(6)
C19B 0.162(8) 0.038(6) 0.140(8) 0.018(6) 0.003(7) -0.038(6)
C20B 0.125(6) 0.062(6) 0.122(7) 0.025(5) 0.012(6) -0.047(5)
C21B 0.137(7) 0.060(7) 0.113(7) 0.034(6) 0.021(7) -0.029(6)
C22B 0.122(7) 0.061(6) 0.091(6) 0.027(6) 0.051(6) -0.008(6)
C23B 0.092(6) 0.063(8) 0.095(6) 0.018(5) 0.053(5) -0.002(5)
C24B 0.106(7) 0.070(7) 0.106(7) -0.001(6) 0.048(6) 0.019(6)
C25B 0.093(6) 0.065(7) 0.120(7) 0.001(6) 0.036(6) 0.031(6)
C26B 0.119(7) 0.060(6) 0.130(7) -0.003(6) 0.017(7) 0.049(6)
C27B 0.108(7) 0.058(7) 0.123(7) 0.015(6) -0.005(7) 0.059(6)
C28B 0.142(7) 0.050(6) 0.113(7) 0.037(6) -0.022(7) 0.040(6)
C29B 0.131(7) 0.061(7) 0.087(7) 0.045(5) -0.036(6) 0.022(6)
C30B 0.149(8) 0.066(7) 0.083(7) 0.047(6) -0.018(7) -0.005(7)
C31B 0.144(7) 0.073(7) 0.062(6) 0.029(6) -0.011(6) -0.005(6)
C32B 0.137(7) 0.072(7) 0.071(6) 0.020(5) 0.026(6) -0.007(6)
C33B 0.136(7) 0.073(8) 0.078(6) -0.020(5) 0.027(6) -0.007(5)
C34B 0.125(7) 0.069(7) 0.101(7) -0.025(6) 0.041(6) 0.002(6)
C35B 0.137(7) 0.051(6) 0.121(7) -0.032(6) 0.024(7) 0.020(6)
C36B 0.130(7) 0.052(6) 0.140(8) -0.031(6) 0.015(7) 0.040(6)
C37B 0.154(8) 0.029(6) 0.144(8) -0.021(6) 0.006(7) 0.028(6)
C38B 0.159(8) 0.030(6) 0.148(8) 0.013(6) -0.015(7) 0.027(6)
C39B 0.170(8) 0.029(6) 0.142(8) 0.037(6) -0.001(7) -0.016(6)
C40B 0.151(8) 0.050(6) 0.111(7) 0.056(6) -0.001(7) -0.016(6)
C41B 0.135(7) 0.048(7) 0.084(7) 0.045(5) -0.018(6) 0.009(6)
C42B 0.126(7) 0.066(7) 0.065(6) 0.025(5) 0.000(6) 0.005(6)
C43B 0.126(7) 0.067(8) 0.069(6) 0.016(5) 0.028(6) 0.006(5)
C44B 0.133(7) 0.071(7) 0.066(6) -0.021(5) 0.021(6) 0.002(6)
C45B 0.135(7) 0.078(7) 0.097(7) -0.029(6) 0.036(6) 0.019(6)
C46B 0.144(7) 0.066(7) 0.120(7) -0.042(6) 0.023(7) 0.040(6)
C47B 0.142(8) 0.049(6) 0.133(8) -0.020(6) 0.018(7) 0.049(6)
C48B 0.165(8) 0.027(6) 0.130(8) -0.017(6) 0.001(7) 0.037(6)
C49B 0.164(8) 0.042(7) 0.128(7) 0.017(6) -0.009(7) 0.027(7)
C50B 0.167(8) 0.035(6) 0.124(8) 0.028(6) -0.003(7) 0.002(6)
C51B 0.158(8) 0.045(6) 0.106(7) 0.048(6) 0.001(7) -0.021(6)
C52B 0.149(8) 0.058(6) 0.115(7) 0.046(6) 0.020(7) -0.035(6)
C53B 0.136(7) 0.074(7) 0.094(7) 0.028(6) 0.035(6) -0.020(6)
C54B 0.109(7) 0.083(7) 0.110(7) 0.003(6) 0.044(6) -0.021(6)
C55B 0.100(6) 0.072(8) 0.104(7) -0.018(5) 0.050(6) 0.001(5)
C56B 0.084(6) 0.076(7) 0.129(7) -0.011(6) 0.039(6) 0.012(6)
C57B 0.098(7) 0.055(7) 0.142(8) -0.009(6) 0.018(7) 0.042(6)
C58B 0.090(7) 0.054(7) 0.135(7) 0.006(6) -0.014(6) 0.043(6)
C59B 0.132(7) 0.044(7) 0.135(8) 0.024(6) -0.025(7) 0.036(6)
C60B 0.123(7) 0.049(7) 0.105(7) 0.032(6) -0.037(6) 0.026(6)
C61B 0.096(7) 0.057(7) 0.100(7) 0.011(6) -0.044(6) 0.017(6)
C62B 0.098(6) 0.056(8) 0.076(5) -0.002(6) -0.039(5) -0.002(6)
C63B 0.126(7) 0.065(8) 0.059(5) -0.005(5) -0.024(5) 0.002(6)
C64B 0.132(7) 0.066(7) 0.071(6) -0.029(6) -0.007(6) 0.003(6)
C65B 0.134(7) 0.058(7) 0.089(7) -0.044(6) -0.010(6) 0.009(6)
C66B 0.137(6) 0.050(6) 0.106(6) -0.047(5) 0.013(6) 0.026(5)
C67B 0.164(8) 0.035(6) 0.127(7) -0.031(6) 0.001(7) 0.010(6)
C68B 0.159(8) 0.023(6) 0.125(7) -0.025(5) -0.008(7) -0.010(6)
C69B 0.159(8) 0.022(6) 0.126(7) 0.009(6) -0.002(7) -0.022(6)
C70B 0.139(8) 0.041(6) 0.132(7) 0.021(6) 0.015(7) -0.043(6)
C71B 0.111(7) 0.059(6) 0.134(7) 0.003(6) 0.015(7) -0.048(6)
C72B 0.086(6) 0.073(7) 0.129(7) -0.001(6) 0.037(6) -0.035(6)
C73B 0.065(5) 0.075(8) 0.128(7) 0.002(6) 0.028(6) -0.011(5)
C74B 0.063(5) 0.066(8) 0.123(7) -0.006(6) -0.010(6) -0.008(5)
C75B 0.072(6) 0.054(7) 0.123(7) 0.007(6) -0.025(6) 0.021(6)
C76B 0.077(6) 0.059(7) 0.115(7) -0.005(6) -0.011(6) -0.027(6)
C77B 0.100(7) 0.047(6) 0.120(7) -0.004(6) 0.004(6) -0.049(6)
C78B 0.138(7) 0.033(6) 0.112(7) -0.027(5) -0.015(7) -0.027(6)
C79B 0.120(7) 0.038(6) 0.093(7) -0.036(5) -0.021(6) -0.016(6)
C80B 0.093(6) 0.049(7) 0.089(6) -0.020(5) -0.030(6) -0.016(6)
U6 0.116(5) 0.130(5) 0.119(6) -0.010(5) 0.057(5) -0.081(4)
U10 0.078(4) 0.131(5) 0.0259(17) 0.000 0.014(2) 0.000
U1 0.089(3) 0.208(8) 0.0463(15) -0.046(3) 0.0334(16) -0.004(3)
U3 0.092(4) 0.120(3) 0.102(6) 0.033(4) 0.046(4) -0.033(3)
U2 0.116(3) 0.096(6) 0.0551(14) 0.026(3) 0.0503(16) 0.003(2)
U4 0.097(4) 0.132(5) 0.130(6) 0.039(5) 0.076(4) -0.002(4)
U7 0.058(5) 0.196(8) 0.027(3) 0.000 0.015(3) 0.000
U5 0.087(5) 0.195(7) 0.104(7) -0.008(6) 0.046(5) -0.073(5)
U8 0.109(8) 0.114(9) 0.126(9) 0.049(7) 0.048(7) -0.020(7)
U9 0.129(13) 0.241(19) 0.118(13) 0.000 0.102(11) 0.000
Cl01 0.169(5) 0.86(2) 0.217(5) -0.271 0.064(5) -0.016(15)
Cl02 0.096(3) 0.176(9) 0.090(3) -0.038(8) 0.027(2) 0.011
Cl03 0.225(8) 1.22(6) 0.236(9) 0.17(3) -0.067(8) 0.23(2)
C21S 0.096(13) 0.075(13) 0.096(13) 0.014(8) 0.024(11) 0.010(8)

loop_
_atom_type_symbol
_atom_type_description
_atom_type_scat_dispersion_real
_atom_type_scat_dispersion_imag
_atom_type_scat_source
C C 0.0181 0.0091 'International Tables Vol C Tables 4.2.6.8 and 6.1.1.4'
H H 0.0000 0.0000 'International Tables Vol C Tables 4.2.6.8 and 6.1.1.4'
Ni Ni -3.0029 0.5091 'International Tables Vol C Tables 4.2.6.8 and 6.1.1.4'
U U -4.3638 13.4090 'International Tables Vol C Tables 4.2.6.8 and 6.1.1.4'
N N 0.0311 0.0180 'International Tables Vol C Tables 4.2.6.8 and 6.1.1.4'
Cl Cl 0.3639 0.7018 'International Tables Vol C Tables 4.2.6.8 and 6.1.1.4'

loop_
_geom_angle_atom_site_label_1
_geom_angle_atom_site_label_2
_geom_angle_atom_site_label_3
_geom_angle
_geom_angle_site_symmetry_1
_geom_angle_site_symmetry_3
N01 Ni01 N03 177.6(3) . .
N01 Ni01 N02 90.03(11) . .
N03 Ni01 N02 89.91(11) . .
N01 Ni01 N02 90.03(11) . 6_565
N03 Ni01 N02 89.91(11) . 6_565
N02 Ni01 N02 177.0(3) . 6_565
N01 Ni01 C23B 93.0(3) . .
N03 Ni01 C23B 84.6(4) . .
N02 Ni01 C23B 82.0(3) . .
N02 Ni01 C23B 95.0(3) 6_565 .
C13P N02 C06P 104.3(4) . .
C13P N02 Ni01 128.1(3) . .
C06P N02 Ni01 127.6(3) . .
C15P N03 C15P 104.9(6) 6_565 .
C15P N03 Ni01 127.5(3) 6_565 .
C15P N03 Ni01 127.5(3) . .
C04P N01 C04P 104.3(5) 6_565 .
C04P N01 Ni01 127.8(3) 6_565 .
C04P N01 Ni01 127.8(3) . .
C03P C02P C01 111.2(5) . .
C03P C03P C04P 106.6(3) 6_565 .
C03P C03P C02P 128.6(3) 6_565 .
C04P C03P C02P 124.5(5) . .
N01 C04P C05P 125.3(4) . .
N01 C04P C03P 111.3(4) . .
C05P C04P C03P 123.4(5) . .
C06P C05P C04P 124.0(4) . .
C05P C06P N02 125.2(5) . .
C05P C06P C07P 123.3(4) . .
N02 C06P C07P 111.4(4) . .
C10P C07P C06P 106.7(4) . .
C10P C07P C08P 127.9(5) . .
C06P C07P C08P 125.4(5) . .
C07P C08P C09P 112.6(5) . .
C07P C10P C13P 105.9(5) . .
C07P C10P C11P 128.7(5) . .
C13P C10P C11P 125.4(5) . .
C10P C11P C12P 114.5(6) . .
N02 C13P C14P 124.5(5) . .
N02 C13P C10P 111.6(4) . .
C14P C13P C10P 123.8(5) . .
C15P C14P C13P 124.2(5) . .
N03 C15P C14P 125.7(4) . .
N03 C15P C16P 111.0(5) . .
C14P C15P C16P 123.3(5) . .
C16P C16P C15P 106.6(3) 6_565 .
C16P C16P C17P 129.3(3) 6_565 .
C15P C16P C17P 124.0(5) . .
C16P C17P C18P 113.8(5) . .
C09B C01B C02B 119.2(13) . .
C09B C01B C05B 122.8(14) . .
C02B C01B C05B 108.4(8) . .
C12B C02B C01B 120.0(13) . .
C12B C02B C03B 122.3(15) . .
C01B C02B C03B 108.5(8) . .
C15B C03B C04B 127.5(17) . .
C15B C03B C02B 116.0(15) . .
C04B C03B C02B 108.2(8) . .
C18B C04B C03B 118.6(13) . .
C18B C04B C05B 125.1(13) . .
C03B C04B C05B 107.6(7) . .
C06B C05B C01B 118.9(12) . .
C06B C05B C04B 126.2(14) . .
C01B C05B C04B 107.3(7) . .
C05B C06B C07B 119.7(13) . .
C05B C06B C20B 110.1(14) . .
C07B C06B C20B 117.5(13) . .
C23B C07B C08B 107.9(7) . .
C23B C07B C06B 123.5(12) . .
C08B C07B C06B 119.1(12) . .
C09B C08B C25B 121.9(11) . .
C09B C08B C07B 123.1(10) . .
C25B C08B C07B 107.7(8) . .
C08B C09B C01B 116.2(13) . .
C08B C09B C10B 112.0(13) . .
C01B C09B C10B 121.0(14) . .
C27B C10B C11B 107.4(8) . .
C27B C10B C09B 126.2(13) . .
C11B C10B C09B 117.9(12) . .
C29B C11B C12B 118.4(15) . .
C29B C11B C10B 108.1(8) . .
C12B C11B C10B 123.0(13) . .
C11B C12B C02B 118.6(16) . .
C11B C12B C13B 114.1(15) . .
C02B C12B C13B 118.1(15) . .
C31B C13B C14B 107.4(8) . .
C31B C13B C12B 121.8(13) . .
C14B C13B C12B 122.7(13) . .
C13B C14B C15B 117.6(14) . .
C13B C14B C33B 108.5(8) . .
C15B C14B C33B 124.5(14) . .
C14B C15B C16B 115.8(16) . .
C14B C15B C03B 123.2(16) . .
C16B C15B C03B 110.4(18) . .
C35B C16B C15B 117.1(15) . .
C35B C16B C17B 108.6(8) . .
C15B C16B C17B 125.4(16) . .
C18B C17B C37B 125.0(13) . .
C18B C17B C16B 119.4(14) . .
C37B C17B C16B 106.1(8) . .
C17B C18B C19B 123.4(15) . .
C17B C18B C04B 118.6(13) . .
C19B C18B C04B 106.3(14) . .
C18B C19B C20B 130.7(13) . .
C18B C19B C39B 110.9(13) . .
C20B C19B C39B 109.5(8) . .
C06B C20B C21B 121.9(12) . .
C06B C20B C19B 121.3(11) . .
C21B C20B C19B 108.6(7) . .
C22B C21B C40B 125.9(13) . .
C22B C21B C20B 117.8(14) . .
C40B C21B C20B 108.1(7) . .
C43B C22B C21B 115.2(14) . .
C43B C22B C23B 113.5(12) . .
C21B C22B C23B 122.3(15) . .
C24B C23B C07B 108.2(8) . .
C24B C23B C22B 122.6(11) . .
C07B C23B C22B 116.9(11) . .
C24B C23B Ni01 88.3(7) . .
C07B C23B Ni01 110.9(6) . .
C22B C23B Ni01 105.6(9) . .
U1 C23B Ni01 151.2(6) . .
C45B C24B C25B 128.1(14) . .
C45B C24B C23B 116.7(13) . .
C25B C24B C23B 107.8(8) . .
C26B C25B C24B 124.7(13) . .
C26B C25B C08B 119.0(14) . .
C24B C25B C08B 108.3(8) . .
C27B C26B C47B 119.5(17) . .
C27B C26B C25B 123.2(15) . .
C47B C26B C25B 109.6(15) . .
C26B C27B C10B 117.5(13) . .
C26B C27B C28B 126.2(15) . .
C10B C27B C28B 107.4(8) . .
C29B C28B C49B 134.4(16) . .
C29B C28B C27B 107.2(8) . .
C49B C28B C27B 110.8(16) . .
C30B C29B C28B 110.0(16) . .
C30B C29B C11B 129.6(14) . .
C28B C29B C11B 110.0(8) . .
C31B C30B C29B 110.5(14) . .
C31B C30B C51B 121.9(17) . .
C29B C30B C51B 121.4(18) . .
C30B C31B C13B 124.6(14) . .
C30B C31B C32B 116.2(14) . .
C13B C31B C32B 110.0(8) . .
C53B C32B C31B 123.5(15) . .
C53B C32B C33B 119.9(14) . .
C31B C32B C33B 106.6(8) . .
C14B C33B C32B 107.4(8) . .
C14B C33B C34B 121.8(14) . .
C32B C33B C34B 120.5(13) . .
C55B C34B C35B 125.2(17) . .
C55B C34B C33B 114.0(16) . .
C35B C34B C33B 110.0(16) . .
C34B C35B C16B 130.8(15) . .
C34B C35B C36B 114.9(15) . .
C16B C35B C36B 107.5(8) . .
C57B C36B C37B 119.4(13) . .
C57B C36B C35B 124.7(13) . .
C37B C36B C35B 107.9(8) . .
C36B C37B C17B 109.9(8) . .
C36B C37B C38B 126.0(13) . .
C17B C37B C38B 114.5(14) . .
C59B C38B C37B 112.5(13) . .
C59B C38B C39B 118.4(15) . .
C37B C38B C39B 119.1(13) . .
C38B C39B C19B 126.6(10) . .
C38B C39B C40B 118.2(12) . .
C19B C39B C40B 105.5(7) . .
C41B C40B C21B 118.4(13) . .
C41B C40B C39B 124.5(12) . .
C21B C40B C39B 108.3(7) . .
C40B C41B C42B 114.6(14) . .
C40B C41B C60B 110.6(16) . .
C42B C41B C60B 124.0(14) . .
C63B C42B C43B 107.6(8) . .
C63B C42B C41B 115.1(13) . .
C43B C42B C41B 127.7(12) . .
C44B C43B C42B 108.8(8) . .
C44B C43B C22B 122.8(11) . .
C42B C43B C22B 118.0(11) . .
C45B C44B C43B 118.6(13) . .
C45B C44B C64B 127.7(14) . .
C43B C44B C64B 106.4(8) . .
C44B C45B C24B 124.2(16) . .
C44B C45B C46B 117.2(17) . .
C24B C45B C46B 103.1(15) . .
C45B C46B C66B 112.9(15) . .
C45B C46B C47B 131.5(15) . .
C66B C46B C47B 108.4(7) . .
C26B C47B C48B 119.6(15) . .
C26B C47B C46B 122.8(14) . .
C48B C47B C46B 107.9(8) . .
C49B C48B C47B 118.4(14) . .
C49B C48B C67B 125.4(12) . .
C47B C48B C67B 108.5(8) . .
C50B C49B C48B 111.8(14) . .
C50B C49B C28B 111.0(14) . .
C48B C49B C28B 124.7(17) . .
C49B C50B C69B 124.3(11) . .
C49B C50B C51B 120.7(12) . .
C69B C50B C51B 107.9(8) . .
C52B C51B C30B 120.8(15) . .
C52B C51B C50B 107.7(8) . .
C30B C51B C50B 122.3(15) . .
C53B C52B C51B 119.0(14) . .
C53B C52B C70B 125.5(15) . .
C51B C52B C70B 107.7(8) . .
C32B C53B C52B 118.4(16) . .
C32B C53B C54B 121.4(16) . .
C52B C53B C54B 110.2(17) . .
C53B C54B C55B 118.3(14) . .
C53B C54B C72B 124.8(15) . .
C55B C54B C72B 108.5(8) . .
C34B C55B C54B 125.5(13) . .
C34B C55B C56B 115.1(13) . .
C54B C55B C56B 108.0(8) . .
C55B C56B C73B 107.9(8) . .
C55B C56B C57B 126.4(12) . .
C73B C56B C57B 115.7(12) . .
C58B C57B C36B 115.2(13) . .
C58B C57B C56B 120.9(14) . .
C36B C57B C56B 113.3(14) . .
C57B C58B C59B 124.2(12) . .
C57B C58B C75B 119.4(12) . .
C59B C58B C75B 106.9(8) . .
C38B C59B C58B 122.5(12) . .
C38B C59B C60B 120.5(12) . .
C58B C59B C60B 108.7(7) . .
C61B C60B C59B 107.1(8) . .
C61B C60B C41B 116.7(13) . .
C59B C60B C41B 127.8(13) . .
C62B C61B C75B 122.9(15) . .
C62B C61B C60B 119.3(15) . .
C75B C61B C60B 108.8(8) . .
C63B C62B C80B 112.9(15) . .
C63B C62B C61B 122.4(16) . .
C80B C62B C61B 114.5(16) . .
C62B C63B C64B 122.4(12) . .
C62B C63B C42B 122.3(11) . .
C64B C63B C42B 107.7(8) . .
C65B C64B C63B 126.9(14) . .
C65B C64B C44B 115.3(13) . .
C63B C64B C44B 109.5(8) . .
C64B C65B C79B 110.5(14) . .
C64B C65B C66B 117.8(15) . .
C79B C65B C66B 124.3(18) . .
C65B C66B C46B 128.6(14) . .
C65B C66B C67B 115.6(14) . .
C46B C66B C67B 107.3(8) . .
C68B C67B C48B 120.9(12) . .
C68B C67B C66B 123.6(13) . .
C48B C67B C66B 107.9(8) . .
C78B C68B C69B 123.3(14) . .
C78B C68B C67B 113.6(15) . .
C69B C68B C67B 114.0(15) . .
C68B C69B C70B 119.6(12) . .
C68B C69B C50B 123.5(12) . .
C70B C69B C50B 108.6(8) . .
C71B C70B C69B 120.5(12) . .
C71B C70B C52B 123.5(11) . .
C69B C70B C52B 108.0(8) . .
C77B C71B C70B 117.6(16) . .
C77B C71B C72B 117.5(15) . .
C70B C71B C72B 114.3(14) . .
C71B C72B C73B 124.1(14) . .
C71B C72B C54B 121.6(15) . .
C73B C72B C54B 107.7(8) . .
C72B C73B C56B 107.8(8) . .
C72B C73B C74B 119.6(12) . .
C56B C73B C74B 124.4(11) . .
C75B C74B C76B 123.9(18) . .
C75B C74B C73B 116.2(14) . .
C76B C74B C73B 113.3(14) . .
C74B C75B C61B 117.5(16) . .
C74B C75B C58B 123.1(15) . .
C61B C75B C58B 108.5(8) . .
C74B C76B C80B 116.2(14) . .
C74B C76B C77B 126.2(14) . .
C80B C76B C77B 108.1(8) . .
C71B C77B C78B 125.2(16) . .
C71B C77B C76B 119.0(13) . .
C78B C77B C76B 106.7(8) . .
C68B C78B C79B 127.8(14) . .
C68B C78B C77B 113.7(14) . .
C79B C78B C77B 109.5(8) . .
C65B C79B C78B 114.9(14) . .
C65B C79B C80B 127.3(12) . .
C78B C79B C80B 108.0(8) . .
C62B C80B C76B 124.9(13) . .
C62B C80B C79B 119.3(14) . .
C76B C80B C79B 107.8(8) . .
C44B U1 C43B 34.8(4) . .
C44B U1 C22B 62.6(6) . .
C43B U1 C22B 34.6(4) . .
C44B U1 C45B 32.1(4) . .
C43B U1 C45B 58.4(5) . .
C22B U1 C45B 70.0(6) . .
C44B U1 C24B 58.9(5) . .
C43B U1 C24B 70.0(5) . .
C22B U1 C24B 61.2(5) . .
C45B U1 C24B 31.6(4) . .
C44B U1 C23B 69.2(5) . .
C43B U1 C23B 58.8(5) . .
C22B U1 C23B 33.7(4) . .
C45B U1 C23B 56.4(5) . .
C24B U1 C23B 32.8(4) . .
C33B U2 C32B 36.2(4) . .
C33B U2 C34B 36.1(5) . .
C32B U2 C34B 64.1(7) . .
C33B U2 C53B 61.4(6) . .
C32B U2 C53B 33.1(4) . .
C34B U2 C53B 72.2(8) . .
C33B U2 C55B 59.5(5) . .
C32B U2 C55B 69.3(5) . .
C34B U2 C55B 32.8(4) . .
C53B U2 C55B 57.4(6) . .
C33B U2 C54B 71.1(6) . .
C32B U2 C54B 59.1(5) . .
C34B U2 C54B 60.4(6) . .
C53B U2 C54B 32.3(4) . .
C55B U2 C54B 32.2(4) . .
Cl02 C21S Cl03 112.6 . .
Cl02 C21S Cl01 112.1 . .
Cl03 C21S Cl01 111.2 . .

loop_
_geom_bond_atom_site_label_1
_geom_bond_atom_site_label_2
_geom_bond_distance
_geom_bond_site_symmetry_2
Ni01 N01 1.963(6) .
Ni01 N03 1.968(6) .
Ni01 N02 1.971(4) .
Ni01 N02 1.971(4) 6_565
Ni01 C23B 2.790(14) .
N02 C13P 1.374(6) .
N02 C06P 1.383(6) .
N03 C15P 1.371(6) 6_565
N03 C15P 1.371(6) .
N01 C04P 1.370(6) 6_565
N01 C04P 1.370(6) .
C01 C02P 1.525(10) .
C02P C03P 1.507(7) .
C03P C03P 1.344(12) 6_565
C03P C04P 1.438(7) .
C04P C05P 1.390(7) .
C05P C06P 1.366(7) .
C06P C07P 1.433(7) .
C07P C10P 1.370(8) .
C07P C08P 1.498(7) .
C08P C09P 1.536(10) .
C10P C13P 1.445(7) .
C10P C11P 1.495(8) .
C11P C12P 1.510(13) .
C13P C14P 1.385(7) .
C14P C15P 1.370(8) .
C15P C16P 1.453(7) .
C16P C16P 1.344(12) 6_565
C16P C17P 1.492(7) .
C17P C18P 1.523(10) .
C01B C09B 1.436(15) .
C01B C02B 1.463(17) .
C01B C05B 1.478(15) .
C02B C12B 1.437(16) .
C02B C03B 1.473(17) .
C03B C15B 1.45(2) .
C03B C04B 1.471(14) .
C04B C18B 1.446(13) .
C04B C05B 1.498(14) .
C05B C06B 1.426(14) .
C06B C07B 1.455(16) .
C06B C20B 1.460(13) .
C07B C23B 1.452(13) .
C07B C08B 1.455(13) .
C08B C09B 1.434(16) .
C08B C25B 1.452(16) .
C09B C10B 1.441(16) .
C10B C27B 1.421(13) .
C10B C11B 1.432(13) .
C11B C29B 1.397(16) .
C11B C12B 1.421(16) .
C12B C13B 1.433(16) .
C13B C31B 1.426(16) .
C13B C14B 1.430(13) .
C14B C15B 1.44(2) .
C14B C33B 1.442(15) .
C15B C16B 1.455(17) .
C16B C35B 1.436(17) .
C16B C17B 1.503(17) .
C17B C18B 1.427(13) .
C17B C37B 1.444(13) .
C18B C19B 1.434(12) .
C19B C20B 1.471(12) .
C19B C39B 1.476(16) .
C20B C21B 1.472(12) .
C21B C22B 1.458(13) .
C21B C40B 1.464(12) .
C22B C43B 1.454(16) .
C22B C23B 1.472(16) .
C22B U1 2.483(18) .
C23B C24B 1.451(16) .
C23B U1 2.579(16) .
C24B C45B 1.384(17) .
C24B C25B 1.450(16) .
C24B U1 2.554(17) .
C25B C26B 1.389(17) .
C26B C27B 1.324(16) .
C26B C47B 1.374(17) .
C27B C28B 1.455(14) .
C28B C29B 1.391(16) .
C28B C49B 1.398(11) .
C29B C30B 1.383(15) .
C30B C31B 1.367(15) .
C30B C51B 1.403(16) .
C31B C32B 1.423(17) .
C32B C53B 1.391(17) .
C32B C33B 1.463(17) .
C32B U2 2.375(16) .
C33B C34B 1.49(2) .
C33B U2 2.339(17) .
C34B C55B 1.416(16) .
C34B C35B 1.43(3) .
C34B U2 2.45(2) .
C35B C36B 1.479(16) .
C36B C57B 1.431(12) .
C36B C37B 1.440(12) .
C37B C38B 1.445(13) .
C38B C59B 1.403(13) .
C38B C39B 1.462(13) .
C39B C40B 1.538(17) .
C40B C41B 1.449(13) .
C41B C42B 1.454(16) .
C41B C60B 1.452(14) .
C42B C63B 1.432(16) .
C42B C43B 1.433(13) .
C43B C44B 1.428(17) .
C43B U1 2.396(16) .
C44B C45B 1.368(17) .
C44B C64B 1.437(17) .
C44B U1 2.386(15) .
C45B C46B 1.411(12) .
C45B U1 2.53(2) .
C46B C66B 1.410(11) .
C46B C47B 1.414(10) .
C47B C48B 1.403(12) .
C48B C49B 1.391(15) .
C48B C67B 1.407(16) .
C49B C50B 1.370(15) .
C50B C69B 1.393(16) .
C50B C51B 1.407(17) .
C51B C52B 1.401(13) .
C52B C53B 1.398(18) .
C52B C70B 1.409(13) .
C53B C54B 1.405(17) .
C53B U2 2.495(19) .
C54B C55B 1.419(16) .
C54B C72B 1.443(17) .
C54B U2 2.560(17) .
C55B C56B 1.433(13) .
C55B U2 2.552(16) .
C56B C73B 1.447(13) .
C56B C57B 1.461(16) .
C57B C58B 1.410(15) .
C58B C59B 1.449(12) .
C58B C75B 1.453(16) .
C59B C60B 1.450(13) .
C60B C61B 1.445(13) .
C61B C62B 1.421(16) .
C61B C75B 1.429(17) .
C62B C63B 1.39(2) .
C62B C80B 1.412(16) .
C63B C64B 1.411(16) .
C64B C65B 1.326(17) .
C65B C79B 1.355(16) .
C65B C66B 1.396(11) .
C66B C67B 1.425(14) .
C67B C68B 1.392(12) .
C68B C78B 1.364(14) .
C68B C69B 1.381(13) .
C69B C70B 1.387(11) .
C70B C71B 1.366(17) .
C71B C77B 1.362(18) .
C71B C72B 1.388(16) .
C72B C73B 1.425(16) .
C73B C74B 1.449(17) .
C74B C75B 1.38(2) .
C74B C76B 1.386(15) .
C76B C80B 1.414(13) .
C76B C77B 1.439(16) .
C77B C78B 1.425(12) .
C78B C79B 1.391(16) .
C79B C80B 1.437(16) .
U6 U6 2.19(2) 6_565
U6 U5 3.653(12) .
U10 U9 3.46(2) .
U1 U1 0.53(2) 6_565
U1 U2 3.723(6) .
U3 U3 1.916(15) 6_565
U3 U4 3.793(7) .
U4 U4 1.45(2) 6_565
U7 U8 3.460(18) .
U5 U5 1.76(3) 6_565
U8 U8 2.09(5) 6_565
Cl01 Cl01 0.38(4) 6_575
Cl01 C21S 1.690(3) 6_575
Cl01 C21S 1.7762 .
Cl02 Cl02 0.23(4) 6_575
Cl02 C21S 1.7647 .
Cl03 C21S 1.7762 .

loop_
_platon_squeeze_void_nr
_platon_squeeze_void_average_x
_platon_squeeze_void_average_y
_platon_squeeze_void_average_z
_platon_squeeze_void_volume
_platon_squeeze_void_count_electrons
_platon_squeeze_void_content
1 0.500 0.000 0.000 298 106 ' '
2 0.567 0.000 0.375 7 1 ' '
3 0.433 0.000 0.432 8 0 ' '
4 0.567 0.000 0.568 8 0 ' '
5 0.433 0.000 0.625 7 1 ' '
6 0.000 0.500 0.000 298 106 ' '
7 0.067 0.500 0.375 7 1 ' '
8 0.933 0.500 0.432 8 0 ' '
9 0.067 0.500 0.568 8 0 ' '
10 0.933 0.500 0.625 7 1 ' '
